data_7062993
loop_
_publ_author_name
'Xing, Li'
'An, Youshan'
'Qin, Yishan'
'Xin, Hui'
'Deng, Tianyu'
'Meng, Kaini'
'Liu, Da'
'Xue, Wei'

_publ_section_title
;
 Design, synthesis, and antiviral activities of myricetin derivatives
 containing pyridazinone
;
_journal_issue 1
_journal_name_full 'New Journal of Chemistry'
_journal_page_first 117
_journal_page_last 130
_journal_paper_doi 10.1039/D3NJ04902G
_journal_volume 48
_journal_year 2024
_chemical_formula_moiety 'C34 H35 N2 O10'
_chemical_formula_sum 'C34 H35 N2 O10'
_chemical_formula_weight 631.64
_space_group_crystal_system monoclinic
_space_group_IT_number 14
_space_group_name_Hall '-P 2ybc'
_space_group_name_H-M_alt 'P 1 21/c 1'
_atom_sites_solution_hydrogens geom
_atom_sites_solution_primary dual
_audit_creation_date 2023-03-11
_audit_creation_method
;
Olex2 1.5
(compiled 2023.03.06 svn.rbb2c1857 for OlexSys, GUI svn.r6748)
;
_audit_update_record
;
2023-03-11 deposited with the CCDC.	2023-11-22 downloaded from the CCDC.
;
_cell_angle_alpha 90
_cell_angle_beta 112.60
_cell_angle_gamma 90
_cell_formula_units_Z 4
_cell_length_a 13.780(2)
_cell_length_b 13.421(2)
_cell_length_c 17.928(3)
_cell_measurement_reflns_used 6729
_cell_measurement_temperature 273.15
_cell_measurement_theta_max 58.79
_cell_measurement_theta_min 3.47
_cell_volume 3061.0(8)
_computing_cell_refinement 'SAINT V8.38A (Bruker, 2018)'
_computing_data_reduction 'SAINT V8.38A (Bruker, 2018)'
_computing_molecular_graphics 'Olex2 1.5 (Dolomanov et al., 2009)'
_computing_publication_material 'Olex2 1.5 (Dolomanov et al., 2009)'
_computing_structure_refinement 'SHELXL 2018/3 (Sheldrick, 2015)'
_computing_structure_solution 'SHELXT 2018/2 (Sheldrick, 2018)'
_diffrn_ambient_temperature 273.15
_diffrn_measured_fraction_theta_full 0.956
_diffrn_measured_fraction_theta_max 0.956
_diffrn_measurement_device_type 'Bruker APEX-II CCD'
_diffrn_measurement_method '\f and \w scans'
_diffrn_radiation_type CuK\a
_diffrn_radiation_wavelength 1.54178
_diffrn_reflns_av_R_equivalents 0.5297
_diffrn_reflns_av_unetI/netI 0.3533
_diffrn_reflns_Laue_measured_fraction_full 0.956
_diffrn_reflns_Laue_measured_fraction_max 0.956
_diffrn_reflns_limit_h_max 15
_diffrn_reflns_limit_h_min -15
_diffrn_reflns_limit_k_max 14
_diffrn_reflns_limit_k_min -10
_diffrn_reflns_limit_l_max 17
_diffrn_reflns_limit_l_min -18
_diffrn_reflns_number 15612
_diffrn_reflns_point_group_measured_fraction_full 0.956
_diffrn_reflns_point_group_measured_fraction_max 0.956
_diffrn_reflns_theta_full 58.786
_diffrn_reflns_theta_max 58.786
_diffrn_reflns_theta_min 3.474
_diffrn_source_current 1.1
_diffrn_source_power 0.05500000000000001
_diffrn_source_voltage 50.0
_diffrn_standards_number 0
_exptl_absorpt_coefficient_mu 0.845
_exptl_absorpt_correction_type none
_exptl_crystal_colour colourless
_exptl_crystal_colour_primary colourless
_exptl_crystal_density_diffrn 1.371
_exptl_crystal_description block
_exptl_crystal_F_000 1332
_exptl_crystal_size_max 0.42
_exptl_crystal_size_mid 0.33
_exptl_crystal_size_min 0.23
_refine_diff_density_max 0.795
_refine_diff_density_min -0.761
_refine_diff_density_rms 0.224
_refine_ls_extinction_method none
_refine_ls_goodness_of_fit_ref 1.191
_refine_ls_hydrogen_treatment constr
_refine_ls_matrix_type full
_refine_ls_number_parameters 420
_refine_ls_number_reflns 4182
_refine_ls_number_restraints 1
_refine_ls_restrained_S_all 1.203
_refine_ls_R_factor_all 0.2199
_refine_ls_R_factor_gt 0.1421
_refine_ls_shift/su_max 0.000
_refine_ls_shift/su_mean 0.000
_refine_ls_structure_factor_coef Fsqd
_refine_ls_weighting_details 'w=1/[\s^2^(Fo^2^)+(0.2000P)^2^] where P=(Fo^2^+2Fc^2^)/3'
_refine_ls_weighting_scheme calc
_refine_ls_wR_factor_gt 0.3449
_refine_ls_wR_factor_ref 0.4020
_reflns_Friedel_coverage 0.000
_reflns_number_gt 2130
_reflns_number_total 4182
_reflns_threshold_expression 'I > 2\s(I)'
_cod_data_source_file d3nj04902g2.cif
_cod_data_source_block test_a_pl
_cod_database_code 7062993
_shelx_shelxl_version_number 2018/3
_shelx_space_group_comment
;
The symmetry employed for this shelxl refinement is uniquely defined
by the following loop, which should always be used as a source of
symmetry information in preference to the above space-group names.
They are only intended as comments.
;
_shelx_estimated_absorpt_t_max 0.829
_shelx_estimated_absorpt_t_min 0.718
_olex2_refinement_description
;
1. Fixed Uiso
 At 1.2 times of:
  All C(H) groups, All C(H,H) groups, All N(H) groups
 At 1.5 times of:
  All C(H,H,H) groups
2. Restrained distances
 H1-H30
 2.1 with sigma of 0.02
3.a Secondary CH2 refined with riding coordinates:
 C24(H24A,H24B), C23(H23A,H23B), C21(H21A,H21B), C22(H22A,H22B)
3.b Aromatic/amide H refined with riding coordinates:
 N1(H1), C17(H17), C7(H7), C34(H34), C3(H3), C13(H13), C27(H27), C26(H26),
 C33(H33), C32(H32), C30(H30), C31(H31)
3.c Idealised Me refined as rotating group:
 C8(H8A,H8B,H8C), C1(H1A,H1B,H1C), C18(H18A,H18B,H18C), C19(H19A,H19B,H19C),
 C20(H20A,H20B,H20C)
;
_olex2_submission_special_instructions 'No special instructions were received'

loop_
_space_group_symop_operation_xyz
'x, y, z'
'-x, y+1/2, -z+1/2'
'-x, -y, -z'
'x, -y-1/2, z-1/2'

loop_
_atom_site_label
_atom_site_type_symbol
_atom_site_fract_x
_atom_site_fract_y
_atom_site_fract_z
_atom_site_U_iso_or_equiv
_atom_site_adp_type
_atom_site_occupancy
_atom_site_site_symmetry_order
_atom_site_calc_flag
_atom_site_refinement_flags_posn
_atom_site_refinement_flags_adp
_atom_site_refinement_flags_occupancy
_atom_site_disorder_assembly
_atom_site_disorder_group
O5 O 0.4233(3) 0.4455(2) 0.2877(2) 0.0640(13) Uani 1 1 d . . . . .
O4 O 0.4307(3) 0.6043(2) 0.4527(2) 0.0674(14) Uani 1 1 d . . . . .
O2 O 0.7652(3) 0.6496(3) 0.4357(3) 0.0755(14) Uani 1 1 d . . . . .
O7 O -0.0334(4) 0.4500(3) 0.3262(3) 0.0859(17) Uani 1 1 d . . . . .
O1 O 0.6952(4) 0.8024(3) 0.6466(3) 0.0811(16) Uani 1 1 d . . . . .
O3 O 0.6181(4) 0.5234(3) 0.3374(3) 0.0864(16) Uani 1 1 d . . . . .
O9 O 0.6566(4) 0.3016(3) 0.1945(3) 0.0772(14) Uani 1 1 d . . . . .
N2 N 0.8108(4) 0.1706(3) 0.3738(3) 0.0670(17) Uani 1 1 d . . . . .
O8 O 0.0471(4) 0.3839(3) 0.2231(3) 0.0942(18) Uani 1 1 d . . . . .
O6 O 0.0787(4) 0.5567(3) 0.4549(3) 0.0905(17) Uani 1 1 d . . . . .
N1 N 0.7268(4) 0.2180(3) 0.3133(3) 0.0690(17) Uani 1 1 d . . . . .
H1 H 0.667177 0.222324 0.318064 0.083 Uiso 1 1 calc DR U . . .
O10 O 0.9872(4) 0.1309(3) 0.4256(3) 0.104(2) Uani 1 1 d . . . . .
C5 C 0.5978(5) 0.6223(3) 0.4417(3) 0.0607(18) Uani 1 1 d . . . . .
C12 C 0.2808(5) 0.5172(3) 0.3684(3) 0.0580(17) Uani 1 1 d . . . . .
C11 C 0.3912(5) 0.5435(3) 0.3866(3) 0.0596(18) Uani 1 1 d . . . . .
C10 C 0.4549(5) 0.5142(3) 0.3486(3) 0.0629(19) Uani 1 1 d . . . . .
C6 C 0.5295(4) 0.6427(3) 0.4811(3) 0.0542(15) Uani 1 1 d . . . . .
C17 C 0.2183(5) 0.4596(3) 0.3022(4) 0.0657(18) Uani 1 1 d . . . . .
H17 H 0.248046 0.433931 0.267658 0.079 Uiso 1 1 calc R U . . .
C4 C 0.6997(5) 0.6683(3) 0.4744(4) 0.0666(19) Uani 1 1 d . . . . .
C15 C 0.0684(5) 0.4752(4) 0.3386(4) 0.071(2) Uani 1 1 d . . . . .
C24 C 0.5619(5) 0.3198(4) 0.2121(3) 0.0619(16) Uani 1 1 d . . . . .
H24A H 0.579478 0.357904 0.261505 0.074 Uiso 1 1 calc R U . . .
H24B H 0.530328 0.257261 0.218023 0.074 Uiso 1 1 calc R U . . .
C9 C 0.5620(5) 0.5521(3) 0.3739(4) 0.0637(18) Uani 1 1 d . . . . .
C7 C 0.5576(5) 0.7020(3) 0.5489(3) 0.066(2) Uani 1 1 d . . . . .
H7 H 0.510574 0.713103 0.573910 0.079 Uiso 1 1 calc R U . . .
C29 C 0.7863(5) 0.1332(3) 0.4399(3) 0.0617(17) Uani 1 1 d . . . . .
C14 C 0.1309(5) 0.5301(4) 0.4058(4) 0.0661(17) Uani 1 1 d . . . . .
C2 C 0.6555(5) 0.7443(3) 0.5791(3) 0.0640(19) Uani 1 1 d . . . . .
C16 C 0.1135(5) 0.4397(3) 0.2866(4) 0.0665(19) Uani 1 1 d . . . . .
C23 C 0.4872(5) 0.3778(4) 0.1408(4) 0.071(2) Uani 1 1 d . . . . .
H23A H 0.471191 0.338091 0.092320 0.086 Uiso 1 1 calc R U . . .
H23B H 0.522337 0.437930 0.134335 0.086 Uiso 1 1 calc R U . . .
C34 C 0.8443(5) 0.0531(4) 0.4881(4) 0.078(2) Uani 1 1 d . . . . .
H34 H 0.900295 0.025010 0.478660 0.093 Uiso 1 1 calc R U . . .
C3 C 0.7257(5) 0.7284(3) 0.5420(4) 0.070(2) Uani 1 1 d . . . . .
H3 H 0.791465 0.758623 0.562953 0.084 Uiso 1 1 calc R U . . .
C28 C 0.9112(5) 0.1653(4) 0.3692(4) 0.076(2) Uani 1 1 d . . . . .
C13 C 0.2328(5) 0.5519(3) 0.4206(4) 0.069(2) Uani 1 1 d . . . . .
H13 H 0.271572 0.589981 0.465471 0.083 Uiso 1 1 calc R U . . .
C21 C 0.3920(5) 0.4866(3) 0.2085(3) 0.071(2) Uani 1 1 d . . . . .
H21A H 0.442983 0.536091 0.207860 0.085 Uiso 1 1 calc R U . . .
H21B H 0.324515 0.519340 0.194032 0.085 Uiso 1 1 calc R U . . .
C22 C 0.3841(5) 0.4070(4) 0.1484(3) 0.073(2) Uani 1 1 d . . . . .
H22A H 0.335104 0.428984 0.095872 0.087 Uiso 1 1 calc R U . . .
H22B H 0.354461 0.347985 0.162766 0.087 Uiso 1 1 calc R U . . .
C25 C 0.7371(6) 0.2546(4) 0.2517(4) 0.074(2) Uani 1 1 d . . . . .
C27 C 0.9142(6) 0.2046(4) 0.2978(5) 0.090(3) Uani 1 1 d . . . . .
H27 H 0.977177 0.200314 0.290375 0.108 Uiso 1 1 calc R U . . .
C8 C 0.8707(6) 0.6886(5) 0.4728(5) 0.092(3) Uani 1 1 d . . . . .
H8A H 0.909257 0.673024 0.439676 0.138 Uiso 1 1 calc R U . . .
H8B H 0.905183 0.659202 0.525253 0.138 Uiso 1 1 calc R U . . .
H8C H 0.867889 0.759627 0.478263 0.138 Uiso 1 1 calc R U . . .
C26 C 0.8322(6) 0.2481(4) 0.2394(5) 0.086(2) Uani 1 1 d . . . . .
H26 H 0.837817 0.272788 0.192721 0.103 Uiso 1 1 calc R U . . .
C33 C 0.8165(6) 0.0182(4) 0.5483(4) 0.081(2) Uani 1 1 d . . . . .
H33 H 0.854683 -0.033859 0.580563 0.097 Uiso 1 1 calc R U . . .
C32 C 0.7340(6) 0.0577(5) 0.5625(4) 0.090(3) Uani 1 1 d . . . . .
H32 H 0.716352 0.032644 0.603977 0.108 Uiso 1 1 calc R U . . .
C30 C 0.7037(5) 0.1731(4) 0.4553(4) 0.0745(19) Uani 1 1 d . . . . .
H30 H 0.666218 0.226487 0.424515 0.089 Uiso 1 1 calc DR U . . .
C1 C 0.6259(7) 0.8212(5) 0.6879(5) 0.092(3) Uani 1 1 d . . . . .
H1A H 0.564524 0.855799 0.652349 0.138 Uiso 1 1 calc R U . . .
H1B H 0.661447 0.861349 0.734818 0.138 Uiso 1 1 calc R U . . .
H1C H 0.605333 0.759108 0.704005 0.138 Uiso 1 1 calc R U . . .
C18 C 0.1405(6) 0.5960(5) 0.5321(4) 0.089(2) Uani 1 1 d . . . . .
H18A H 0.159630 0.663510 0.526440 0.134 Uiso 1 1 calc R U . . .
H18B H 0.202988 0.556565 0.556278 0.134 Uiso 1 1 calc R U . . .
H18C H 0.100839 0.594464 0.565943 0.134 Uiso 1 1 calc R U . . .
C19 C -0.1107(6) 0.5210(7) 0.2830(5) 0.109(3) Uani 1 1 d . . . . .
H19A H -0.112225 0.527755 0.229291 0.163 Uiso 1 1 calc R U . . .
H19B H -0.094016 0.584101 0.310168 0.163 Uiso 1 1 calc R U . . .
H19C H -0.178287 0.499125 0.280412 0.163 Uiso 1 1 calc R U . . .
C20 C 0.0866(7) 0.3484(6) 0.1659(5) 0.105(3) Uani 1 1 d . . . . .
H20A H 0.029348 0.325384 0.118695 0.158 Uiso 1 1 calc R U . . .
H20B H 0.134482 0.294478 0.189059 0.158 Uiso 1 1 calc R U . . .
H20C H 0.122677 0.401358 0.151305 0.158 Uiso 1 1 calc R U . . .
C31 C 0.6762(7) 0.1358(5) 0.5146(4) 0.098(3) Uani 1 1 d . . . . .
H31 H 0.619105 0.162116 0.523411 0.117 Uiso 1 1 calc R U . . .

loop_
_atom_site_aniso_label
_atom_site_aniso_U_11
_atom_site_aniso_U_22
_atom_site_aniso_U_33
_atom_site_aniso_U_23
_atom_site_aniso_U_13
_atom_site_aniso_U_12
O5 0.077(3) 0.0310(15) 0.056(2) -0.0005(13) -0.006(2) 0.0051(14)
O4 0.071(3) 0.0385(16) 0.065(2) -0.0073(15) -0.004(2) -0.0036(16)
O2 0.072(3) 0.060(2) 0.082(3) -0.015(2) 0.016(2) -0.015(2)
O7 0.076(3) 0.066(2) 0.096(4) -0.012(2) 0.011(3) -0.011(2)
O1 0.090(3) 0.0533(19) 0.077(3) -0.0228(19) 0.006(2) -0.014(2)
O3 0.089(3) 0.068(2) 0.086(3) -0.029(2) 0.015(3) -0.010(2)
O9 0.085(3) 0.060(2) 0.078(3) 0.0123(19) 0.023(2) 0.017(2)
N2 0.067(3) 0.0326(18) 0.072(3) -0.0102(19) -0.006(3) 0.0005(19)
O8 0.085(3) 0.083(3) 0.088(3) -0.034(2) 0.003(3) -0.017(2)
O6 0.082(3) 0.083(3) 0.089(3) -0.028(2) 0.013(3) -0.008(2)
N1 0.063(3) 0.0331(18) 0.081(3) -0.005(2) -0.006(3) 0.0047(18)
O10 0.070(3) 0.075(2) 0.125(4) 0.007(3) -0.008(3) 0.006(2)
C5 0.071(3) 0.031(2) 0.055(3) 0.005(2) -0.003(3) -0.002(2)
C12 0.065(3) 0.031(2) 0.056(3) 0.002(2) -0.001(3) 0.005(2)
C11 0.074(4) 0.0259(19) 0.051(3) -0.0033(19) -0.007(3) 0.005(2)
C10 0.079(4) 0.0253(19) 0.055(3) -0.001(2) -0.007(3) 0.004(2)
C6 0.062(3) 0.033(2) 0.053(3) 0.003(2) 0.006(2) 0.004(2)
C17 0.075(4) 0.043(2) 0.059(3) -0.007(2) 0.003(3) 0.003(2)
C4 0.076(4) 0.036(2) 0.065(4) 0.005(2) 0.002(3) 0.000(2)
C15 0.066(4) 0.046(2) 0.073(4) -0.009(3) -0.003(3) -0.005(2)
C24 0.072(3) 0.047(2) 0.057(3) 0.001(2) 0.014(3) 0.007(2)
C9 0.081(4) 0.033(2) 0.058(4) -0.002(2) 0.005(3) 0.009(2)
C7 0.075(4) 0.030(2) 0.064(3) -0.003(2) -0.006(3) 0.003(2)
C29 0.075(3) 0.039(2) 0.050(3) -0.007(2) 0.000(3) -0.001(2)
C14 0.066(3) 0.047(2) 0.069(4) -0.010(2) 0.008(3) 0.004(3)
C2 0.074(4) 0.034(2) 0.060(3) -0.004(2) -0.001(3) 0.004(2)
C16 0.073(4) 0.044(2) 0.058(3) -0.011(2) -0.001(3) -0.008(2)
C23 0.084(4) 0.043(2) 0.068(4) 0.007(2) 0.008(3) 0.004(3)
C34 0.079(4) 0.046(3) 0.072(4) -0.003(3) -0.011(3) 0.013(3)
C3 0.072(4) 0.037(2) 0.072(4) -0.001(2) -0.006(3) -0.005(2)
C28 0.074(4) 0.040(2) 0.086(5) -0.006(3) 0.001(4) 0.002(3)
C13 0.072(4) 0.039(2) 0.066(4) -0.005(2) -0.007(3) -0.002(2)
C21 0.087(4) 0.041(2) 0.061(3) 0.012(2) 0.001(3) 0.013(2)
C22 0.082(4) 0.048(3) 0.055(3) 0.001(2) -0.010(3) 0.002(3)
C25 0.083(4) 0.034(2) 0.078(4) 0.007(3) 0.002(4) 0.007(2)
C27 0.084(5) 0.046(3) 0.120(6) -0.008(3) 0.015(4) 0.003(3)
C8 0.086(5) 0.070(3) 0.095(5) -0.008(3) 0.007(4) -0.011(3)
C26 0.091(5) 0.048(3) 0.100(5) -0.002(3) 0.017(4) 0.005(3)
C33 0.090(5) 0.059(3) 0.065(4) 0.014(3) -0.002(4) 0.021(3)
C32 0.102(5) 0.075(4) 0.072(4) 0.011(3) 0.010(4) 0.016(4)
C30 0.080(4) 0.054(3) 0.078(4) 0.007(3) 0.018(3) 0.024(3)
C1 0.099(5) 0.074(4) 0.086(5) -0.033(3) 0.016(4) -0.009(4)
C18 0.096(5) 0.075(4) 0.075(4) -0.028(3) 0.009(4) -0.004(4)
C19 0.067(4) 0.121(6) 0.104(6) -0.005(5) -0.006(4) -0.003(4)
C20 0.105(6) 0.092(4) 0.093(5) -0.043(4) 0.010(5) -0.011(4)
C31 0.113(6) 0.077(4) 0.083(5) 0.020(4) 0.015(4) 0.024(4)

loop_
_atom_type_symbol
_atom_type_description
_atom_type_scat_dispersion_real
_atom_type_scat_dispersion_imag
_atom_type_scat_source
C C 0.0181 0.0091 'International Tables Vol C Tables 4.2.6.8 and 6.1.1.4'
H H 0.0000 0.0000 'International Tables Vol C Tables 4.2.6.8 and 6.1.1.4'
N N 0.0311 0.0180 'International Tables Vol C Tables 4.2.6.8 and 6.1.1.4'
O O 0.0492 0.0322 'International Tables Vol C Tables 4.2.6.8 and 6.1.1.4'

loop_
_geom_angle_atom_site_label_1
_geom_angle_atom_site_label_2
_geom_angle_atom_site_label_3
_geom_angle
_geom_angle_site_symmetry_1
_geom_angle_site_symmetry_3
_geom_angle_publ_flag
C10 O5 C21 114.6(3) . . ?
C6 O4 C11 124.1(6) . . ?
C4 O2 C8 116.5(5) . . ?
C15 O7 C19 115.4(5) . . ?
C2 O1 C1 115.9(6) . . ?
C25 O9 C24 117.0(6) . . ?
N1 N2 C29 114.2(6) . . ?
N1 N2 C28 120.9(6) . . ?
C28 N2 C29 124.9(5) . . ?
C16 O8 C20 117.6(7) . . ?
C14 O6 C18 116.9(6) . . ?
N2 N1 H1 119.5 . . ?
C25 N1 N2 121.0(6) . . ?
C25 N1 H1 119.5 . . ?
C6 C5 C4 116.8(5) . . ?
C6 C5 C9 117.7(6) . . ?
C4 C5 C9 125.4(7) . . ?
C17 C12 C11 124.5(7) . . ?
C17 C12 C13 116.8(6) . . ?
C13 C12 C11 118.8(5) . . ?
O4 C11 C12 111.6(6) . . ?
C10 C11 O4 119.2(6) . . ?
C10 C11 C12 129.2(5) . . ?
O5 C10 C9 117.1(7) . . ?
C11 C10 O5 121.8(6) . . ?
C11 C10 C9 121.0(5) . . ?
O4 C6 C5 120.4(4) . . ?
O4 C6 C7 116.9(6) . . ?
C7 C6 C5 122.8(6) . . ?
C12 C17 H17 119.0 . . ?
C16 C17 C12 122.0(7) . . ?
C16 C17 H17 119.0 . . ?
O2 C4 C5 116.8(5) . . ?
O2 C4 C3 123.9(6) . . ?
C3 C4 C5 119.4(8) . . ?
O7 C15 C14 121.6(8) . . ?
O7 C15 C16 119.9(5) . . ?
C16 C15 C14 118.4(7) . . ?
O9 C24 H24A 110.5 . . ?
O9 C24 H24B 110.5 . . ?
O9 C24 C23 106.0(5) . . ?
H24A C24 H24B 108.7 . . ?
C23 C24 H24A 110.5 . . ?
C23 C24 H24B 110.5 . . ?
O3 C9 C5 123.6(6) . . ?
O3 C9 C10 119.1(5) . . ?
C10 C9 C5 117.4(7) . . ?
C6 C7 H7 120.4 . . ?
C2 C7 C6 119.2(7) . . ?
C2 C7 H7 120.4 . . ?
C34 C29 N2 120.6(7) . . ?
C30 C29 N2 120.1(5) . . ?
C30 C29 C34 119.3(7) . . ?
O6 C14 C15 112.8(6) . . ?
C13 C14 O6 125.0(5) . . ?
C13 C14 C15 122.2(8) . . ?
O1 C2 C7 125.9(7) . . ?
O1 C2 C3 113.4(6) . . ?
C7 C2 C3 120.7(5) . . ?
O8 C16 C17 125.5(7) . . ?
O8 C16 C15 114.6(6) . . ?
C17 C16 C15 119.9(5) . . ?
C24 C23 H23A 108.7 . . ?
C24 C23 H23B 108.7 . . ?
C24 C23 C22 114.2(6) . . ?
H23A C23 H23B 107.6 . . ?
C22 C23 H23A 108.7 . . ?
C22 C23 H23B 108.7 . . ?
C29 C34 H34 120.7 . . ?
C33 C34 C29 118.6(7) . . ?
C33 C34 H34 120.7 . . ?
C4 C3 C2 121.1(6) . . ?
C4 C3 H3 119.4 . . ?
C2 C3 H3 119.4 . . ?
O10 C28 N2 120.7(7) . . ?
O10 C28 C27 125.3(8) . . ?
C27 C28 N2 114.0(5) . . ?
C12 C13 H13 119.6 . . ?
C14 C13 C12 120.7(5) . . ?
C14 C13 H13 119.6 . . ?
O5 C21 H21A 109.5 . . ?
O5 C21 H21B 109.5 . . ?
O5 C21 C22 110.6(4) . . ?
H21A C21 H21B 108.1 . . ?
C22 C21 H21A 109.5 . . ?
C22 C21 H21B 109.5 . . ?
C23 C22 H22A 108.3 . . ?
C23 C22 H22B 108.3 . . ?
C21 C22 C23 115.8(5) . . ?
C21 C22 H22A 108.3 . . ?
C21 C22 H22B 108.3 . . ?
H22A C22 H22B 107.4 . . ?
O9 C25 C26 117.0(7) . . ?
N1 C25 O9 120.7(8) . . ?
N1 C25 C26 122.3(6) . . ?
C28 C27 H27 117.8 . . ?
C26 C27 C28 124.5(9) . . ?
C26 C27 H27 117.8 . . ?
O2 C8 H8A 109.5 . . ?
O2 C8 H8B 109.5 . . ?
O2 C8 H8C 109.5 . . ?
H8A C8 H8B 109.5 . . ?
H8A C8 H8C 109.5 . . ?
H8B C8 H8C 109.5 . . ?
C25 C26 H26 121.4 . . ?
C27 C26 C25 117.2(9) . . ?
C27 C26 H26 121.4 . . ?
C34 C33 H33 119.2 . . ?
C34 C33 C32 121.5(6) . . ?
C32 C33 H33 119.2 . . ?
C33 C32 H32 120.1 . . ?
C33 C32 C31 119.8(9) . . ?
C31 C32 H32 120.1 . . ?
C29 C30 H30 119.5 . . ?
C31 C30 C29 120.9(6) . . ?
C31 C30 H30 119.5 . . ?
O1 C1 H1A 109.5 . . ?
O1 C1 H1B 109.5 . . ?
O1 C1 H1C 109.5 . . ?
H1A C1 H1B 109.5 . . ?
H1A C1 H1C 109.5 . . ?
H1B C1 H1C 109.5 . . ?
O6 C18 H18A 109.5 . . ?
O6 C18 H18B 109.5 . . ?
O6 C18 H18C 109.5 . . ?
H18A C18 H18B 109.5 . . ?
H18A C18 H18C 109.5 . . ?
H18B C18 H18C 109.5 . . ?
O7 C19 H19A 109.5 . . ?
O7 C19 H19B 109.5 . . ?
O7 C19 H19C 109.5 . . ?
H19A C19 H19B 109.5 . . ?
H19A C19 H19C 109.5 . . ?
H19B C19 H19C 109.5 . . ?
O8 C20 H20A 109.5 . . ?
O8 C20 H20B 109.5 . . ?
O8 C20 H20C 109.5 . . ?
H20A C20 H20B 109.5 . . ?
H20A C20 H20C 109.5 . . ?
H20B C20 H20C 109.5 . . ?
C32 C31 H31 120.1 . . ?
C30 C31 C32 119.7(9) . . ?
C30 C31 H31 120.1 . . ?

loop_
_geom_bond_atom_site_label_1
_geom_bond_atom_site_label_2
_geom_bond_distance
_geom_bond_site_symmetry_2
_geom_bond_publ_flag
O5 C10 1.367(6) . ?
O5 C21 1.426(7) . ?
O4 C11 1.368(6) . ?
O4 C6 1.358(7) . ?
O2 C4 1.356(9) . ?
O2 C8 1.445(8) . ?
O7 C15 1.375(9) . ?
O7 C19 1.418(9) . ?
O1 C2 1.365(7) . ?
O1 C1 1.438(10) . ?
O3 C9 1.249(9) . ?
O9 C24 1.475(8) . ?
O9 C25 1.344(7) . ?
N2 N1 1.398(6) . ?
N2 C29 1.443(9) . ?
N2 C28 1.419(9) . ?
O8 C16 1.376(6) . ?
O8 C20 1.414(11) . ?
O6 C14 1.383(9) . ?
O6 C18 1.419(7) . ?
N1 H1 0.8600 . ?
N1 C25 1.266(10) . ?
O10 C28 1.232(7) . ?
C5 C6 1.404(9) . ?
C5 C4 1.437(9) . ?
C5 C9 1.466(8) . ?
C12 C11 1.471(9) . ?
C12 C17 1.401(7) . ?
C12 C13 1.414(10) . ?
C11 C10 1.359(11) . ?
C10 C9 1.459(10) . ?
C6 C7 1.378(8) . ?
C17 H17 0.9300 . ?
C17 C16 1.388(10) . ?
C4 C3 1.384(9) . ?
C15 C14 1.391(8) . ?
C15 C16 1.388(11) . ?
C24 H24A 0.9700 . ?
C24 H24B 0.9700 . ?
C24 C23 1.512(7) . ?
C7 H7 0.9300 . ?
C7 C2 1.369(9) . ?
C29 C34 1.417(7) . ?
C29 C30 1.379(10) . ?
C14 C13 1.357(10) . ?
C2 C3 1.385(10) . ?
C23 H23A 0.9700 . ?
C23 H23B 0.9700 . ?
C23 C22 1.530(10) . ?
C34 H34 0.9300 . ?
C34 C33 1.360(11) . ?
C3 H3 0.9300 . ?
C28 C27 1.398(11) . ?
C13 H13 0.9300 . ?
C21 H21A 0.9700 . ?
C21 H21B 0.9700 . ?
C21 C22 1.491(9) . ?
C22 H22A 0.9700 . ?
C22 H22B 0.9700 . ?
C25 C26 1.413(12) . ?
C27 H27 0.9300 . ?
C27 C26 1.344(9) . ?
C8 H8A 0.9600 . ?
C8 H8B 0.9600 . ?
C8 H8C 0.9600 . ?
C26 H26 0.9300 . ?
C33 H33 0.9300 . ?
C33 C32 1.365(12) . ?
C32 H32 0.9300 . ?
C32 C31 1.394(9) . ?
C30 H30 0.9300 . ?
C30 C31 1.354(12) . ?
C1 H1A 0.9600 . ?
C1 H1B 0.9600 . ?
C1 H1C 0.9600 . ?
C18 H18A 0.9600 . ?
C18 H18B 0.9600 . ?
C18 H18C 0.9600 . ?
C19 H19A 0.9600 . ?
C19 H19B 0.9600 . ?
C19 H19C 0.9600 . ?
C20 H20A 0.9600 . ?
C20 H20B 0.9600 . ?
C20 H20C 0.9600 . ?
C31 H31 0.9300 . ?

loop_
_geom_torsion_atom_site_label_1
_geom_torsion_atom_site_label_2
_geom_torsion_atom_site_label_3
_geom_torsion_atom_site_label_4
_geom_torsion
_geom_torsion_site_symmetry_1
_geom_torsion_site_symmetry_2
_geom_torsion_site_symmetry_3
_geom_torsion_site_symmetry_4
_geom_torsion_publ_flag
O5 C10 C9 O3 2.5(7) . . . . ?
O5 C10 C9 C5 -177.3(4) . . . . ?
O5 C21 C22 C23 -83.2(7) . . . . ?
O4 C11 C10 O5 173.1(3) . . . . ?
O4 C11 C10 C9 -4.3(7) . . . . ?
O4 C6 C7 C2 -178.7(4) . . . . ?
O2 C4 C3 C2 -179.7(5) . . . . ?
O7 C15 C14 O6 -1.4(7) . . . . ?
O7 C15 C14 C13 177.2(5) . . . . ?
O7 C15 C16 O8 2.7(7) . . . . ?
O7 C15 C16 C17 -175.7(4) . . . . ?
O1 C2 C3 C4 177.8(4) . . . . ?
O9 C24 C23 C22 -178.4(4) . . . . ?
O9 C25 C26 C27 177.5(5) . . . . ?
N2 N1 C25 O9 -178.8(4) . . . . ?
N2 N1 C25 C26 1.4(7) . . . . ?
N2 C29 C34 C33 -178.0(5) . . . . ?
N2 C29 C30 C31 176.8(5) . . . . ?
N2 C28 C27 C26 2.9(8) . . . . ?
O6 C14 C13 C12 177.0(5) . . . . ?
N1 N2 C29 C34 155.4(4) . . . . ?
N1 N2 C29 C30 -22.6(6) . . . . ?
N1 N2 C28 O10 173.9(4) . . . . ?
N1 N2 C28 C27 -4.3(6) . . . . ?
N1 C25 C26 C27 -2.8(8) . . . . ?
O10 C28 C27 C26 -175.1(5) . . . . ?
C5 C6 C7 C2 0.9(7) . . . . ?
C5 C4 C3 C2 0.5(7) . . . . ?
C12 C11 C10 O5 -5.2(8) . . . . ?
C12 C11 C10 C9 177.4(4) . . . . ?
C12 C17 C16 O8 -179.9(5) . . . . ?
C12 C17 C16 C15 -1.7(8) . . . . ?
C11 O4 C6 C5 1.0(6) . . . . ?
C11 O4 C6 C7 -179.4(4) . . . . ?
C11 C12 C17 C16 -177.9(4) . . . . ?
C11 C12 C13 C14 179.5(4) . . . . ?
C11 C10 C9 O3 -179.9(5) . . . . ?
C11 C10 C9 C5 0.3(7) . . . . ?
C10 O5 C21 C22 166.3(6) . . . . ?
C6 O4 C11 C12 -177.6(4) . . . . ?
C6 O4 C11 C10 3.8(6) . . . . ?
C6 C5 C4 O2 -179.2(4) . . . . ?
C6 C5 C4 C3 0.6(6) . . . . ?
C6 C5 C9 O3 -175.4(5) . . . . ?
C6 C5 C9 C10 4.3(6) . . . . ?
C6 C7 C2 O1 -178.3(4) . . . . ?
C6 C7 C2 C3 0.3(7) . . . . ?
C17 C12 C11 O4 177.1(4) . . . . ?
C17 C12 C11 C10 -4.5(8) . . . . ?
C17 C12 C13 C14 -0.4(7) . . . . ?
C4 C5 C6 O4 178.2(3) . . . . ?
C4 C5 C6 C7 -1.4(7) . . . . ?
C4 C5 C9 O3 1.0(8) . . . . ?
C4 C5 C9 C10 -179.2(4) . . . . ?
C15 C14 C13 C12 -1.4(8) . . . . ?
C24 O9 C25 N1 7.8(7) . . . . ?
C24 O9 C25 C26 -172.4(5) . . . . ?
C24 C23 C22 C21 71.7(6) . . . . ?
C9 C5 C6 O4 -5.0(6) . . . . ?
C9 C5 C6 C7 175.4(4) . . . . ?
C9 C5 C4 O2 4.3(7) . . . . ?
C9 C5 C4 C3 -175.9(4) . . . . ?
C7 C2 C3 C4 -1.0(8) . . . . ?
C29 N2 N1 C25 179.9(4) . . . . ?
C29 N2 C28 O10 -3.4(7) . . . . ?
C29 N2 C28 C27 178.4(4) . . . . ?
C29 C34 C33 C32 0.7(9) . . . . ?
C29 C30 C31 C32 1.9(10) . . . . ?
C14 C15 C16 O8 178.3(5) . . . . ?
C14 C15 C16 C17 -0.1(8) . . . . ?
C16 C15 C14 O6 -176.9(5) . . . . ?
C16 C15 C14 C13 1.7(8) . . . . ?
C34 C29 C30 C31 -1.2(8) . . . . ?
C34 C33 C32 C31 -0.1(10) . . . . ?
C28 N2 N1 C25 2.3(6) . . . . ?
C28 N2 C29 C34 -27.2(6) . . . . ?
C28 N2 C29 C30 154.9(5) . . . . ?
C28 C27 C26 C25 0.4(8) . . . . ?
C13 C12 C11 O4 -2.8(6) . . . . ?
C13 C12 C11 C10 175.6(5) . . . . ?
C13 C12 C17 C16 1.9(7) . . . . ?
C21 O5 C10 C11 102.0(6) . . . . ?
C21 O5 C10 C9 -80.5(6) . . . . ?
C25 O9 C24 C23 177.0(4) . . . . ?
C8 O2 C4 C5 -174.6(4) . . . . ?
C8 O2 C4 C3 5.6(8) . . . . ?
C33 C32 C31 C30 -1.2(10) . . . . ?
C30 C29 C34 C33 -0.1(7) . . . . ?
C1 O1 C2 C7 -1.1(7) . . . . ?
C1 O1 C2 C3 -179.8(5) . . . . ?
C18 O6 C14 C15 168.3(5) . . . . ?
C18 O6 C14 C13 -10.1(8) . . . . ?
C19 O7 C15 C14 88.2(8) . . . . ?
C19 O7 C15 C16 -96.3(7) . . . . ?
C20 O8 C16 C17 -4.0(8) . . . . ?
C20 O8 C16 C15 177.7(5) . . . . ?
